data_7006517
loop_
_publ_author_name
'Garc\'ia-Rodr\'iguez, Ra\'ul'
'Miguel, Daniel'

_publ_section_title
;
 Molybdenum carbonyl complexes with pyridylimino acidato ligands.
;
_journal_issue 9
_journal_name_full 'Dalton transactions (Cambridge, England : 2003)'
_journal_page_first 1218
_journal_page_last 1225
_journal_paper_doi 10.1039/b511637f
_journal_year 2006
_chemical_formula_sum 'C22 H21 Mo N3 O6'
_chemical_formula_weight 519.36
_chemical_name_systematic
;
?
;
_space_group_IT_number 2
_symmetry_cell_setting triclinic
_symmetry_space_group_name_Hall '-P 1'
_symmetry_space_group_name_H-M 'P -1'
_atom_sites_solution_hydrogens geom
_atom_sites_solution_primary direct
_atom_sites_solution_secondary difmap
_audit_creation_method SHELXL-97
_cell_angle_alpha 86.669(3)
_cell_angle_beta 87.253(3)
_cell_angle_gamma 69.782(4)
_cell_formula_units_Z 2
_cell_length_a 6.6540(12)
_cell_length_b 8.3742(15)
_cell_length_c 21.538(4)
_cell_measurement_temperature 293(2)
_cell_volume 1123.8(4)
_computing_cell_refinement 'Bruker SMART'
_computing_data_collection 'Bruker SMART'
_computing_data_reduction 'Bruker SHELXTL'
_computing_molecular_graphics 'Bruker SHELXTL'
_computing_publication_material 'Bruker SHELXTL'
_computing_structure_refinement 'SHELXL-97 (Sheldrick, 1997)'
_computing_structure_solution 'SHELXS-97 (Sheldrick, 1990)'
_diffrn_ambient_temperature 293(2)
_diffrn_measured_fraction_theta_full 0.987
_diffrn_measured_fraction_theta_max 0.987
_diffrn_measurement_device_type 'CCD area detector'
_diffrn_measurement_method 'phi and omega scans'
_diffrn_radiation_monochromator graphite
_diffrn_radiation_source 'fine-focus sealed tube'
_diffrn_radiation_type MoK\a
_diffrn_radiation_wavelength 0.71073
_diffrn_reflns_av_R_equivalents 0.0134
_diffrn_reflns_av_sigmaI/netI 0.0168
_diffrn_reflns_limit_h_max 7
_diffrn_reflns_limit_h_min -4
_diffrn_reflns_limit_k_max 9
_diffrn_reflns_limit_k_min -9
_diffrn_reflns_limit_l_max 23
_diffrn_reflns_limit_l_min -23
_diffrn_reflns_number 4981
_diffrn_reflns_theta_full 23.27
_diffrn_reflns_theta_max 23.27
_diffrn_reflns_theta_min 0.95
_exptl_absorpt_coefficient_mu 0.626
_exptl_absorpt_correction_T_max 1.000000
_exptl_absorpt_correction_T_min 0.755546
_exptl_absorpt_correction_type SADABS
_exptl_crystal_colour DARK_RED
_exptl_crystal_density_diffrn 1.535
_exptl_crystal_density_method 'not measured'
_exptl_crystal_description PLATE
_exptl_crystal_F_000 528
_exptl_crystal_size_max 0.40
_exptl_crystal_size_mid 0.30
_exptl_crystal_size_min 0.09
_refine_diff_density_max 0.375
_refine_diff_density_min -0.281
_refine_diff_density_rms 0.065
_refine_ls_extinction_coef 0.0029(12)
_refine_ls_extinction_expression Fc^*^=kFc[1+0.001xFc^2^\l^3^/sin(2\q)]^-1/4^
_refine_ls_extinction_method SHELXL
_refine_ls_goodness_of_fit_ref 1.092
_refine_ls_hydrogen_treatment mixed
_refine_ls_matrix_type full
_refine_ls_number_parameters 290
_refine_ls_number_reflns 3207
_refine_ls_number_restraints 0
_refine_ls_restrained_S_all 1.092
_refine_ls_R_factor_all 0.0274
_refine_ls_R_factor_gt 0.0253
_refine_ls_shift/su_max 0.001
_refine_ls_shift/su_mean 0.000
_refine_ls_structure_factor_coef Fsqd
_refine_ls_weighting_details 'calc w=1/[\s^2^(Fo^2^)+(0.0524P)^2^+0.5313P] where P=(Fo^2^+2Fc^2^)/3'
_refine_ls_weighting_scheme calc
_refine_ls_wR_factor_gt 0.0709
_refine_ls_wR_factor_ref 0.0802
_reflns_number_gt 3062
_reflns_number_total 3207
_reflns_threshold_expression >2sigma(I)
_cod_data_source_file b511637f.txt
_cod_data_source_block Compound_5a_(rg55cm)
_cod_depositor_comments
;
The following automatic conversions were performed:
'_symmetry_cell_setting' value 'Triclinic' changed to 'triclinic'
according to '/home/saulius/struct/CIF-dictionaries/cif_core.dic'
dictionary named 'cif_core.dic' version 2.4.1 from 2010-06-29.

Automatic conversion script
Id: cif_fix_enum 1527 2010-12-29 10:47:43Z saulius 
;
_cod_original_sg_symbol_H-M P-1
_cod_database_code 7006517

loop_
_symmetry_equiv_pos_as_xyz
'x, y, z'
'-x, -y, -z'

loop_
_atom_site_label
_atom_site_type_symbol
_atom_site_fract_x
_atom_site_fract_y
_atom_site_fract_z
_atom_site_U_iso_or_equiv
_atom_site_adp_type
_atom_site_occupancy
_atom_site_symmetry_multiplicity
_atom_site_calc_flag
_atom_site_refinement_flags
_atom_site_disorder_assembly
_atom_site_disorder_group
Mo1 Mo 0.68125(4) 0.12504(3) 0.154532(10) 0.03319(13) Uani 1 1 d . . .
N1 N 0.4680(4) 0.3669(3) 0.10668(10) 0.0353(5) Uani 1 1 d . . .
N2 N 0.6766(4) 0.3457(3) 0.21020(11) 0.0357(5) Uani 1 1 d . . .
C1 C 0.4325(5) 0.0711(4) 0.20020(14) 0.0422(7) Uani 1 1 d . . .
O1 O 0.3109(4) 0.0173(4) 0.22278(13) 0.0716(8) Uani 1 1 d . . .
C2 C 0.6701(5) -0.0401(4) 0.09512(16) 0.0472(8) Uani 1 1 d . . .
O2 O 0.6675(5) -0.1404(4) 0.06094(14) 0.0809(9) Uani 1 1 d . . .
C3 C 0.8674(5) -0.0678(4) 0.20512(15) 0.0428(7) Uani 1 1 d . . .
O3 O 0.9723(4) -0.1835(3) 0.23459(13) 0.0689(7) Uani 1 1 d . . .
C4 C 0.9487(5) 0.1286(4) 0.10638(15) 0.0413(7) Uani 1 1 d . . .
O4 O 1.1043(4) 0.1139(4) 0.07858(13) 0.0713(8) Uani 1 1 d . . .
C5 C 1.2141(5) 0.2324(4) 0.42003(14) 0.0402(7) Uani 1 1 d . . .
O5 O 1.1936(4) 0.1263(3) 0.46108(10) 0.0486(5) Uani 1 1 d . . .
O6 O 1.3510(4) 0.3042(3) 0.41983(11) 0.0600(6) Uani 1 1 d . . .
C11 C 0.3609(5) 0.3782(4) 0.05415(14) 0.0428(7) Uani 1 1 d . . .
H11 H 0.3714 0.2784 0.0353 0.051 Uiso 1 1 calc R . .
C12 C 0.2376(5) 0.5305(5) 0.02739(15) 0.0516(9) Uani 1 1 d . . .
H12 H 0.1670 0.5326 -0.0091 0.062 Uiso 1 1 calc R . .
C13 C 0.2177(5) 0.6799(5) 0.05413(16) 0.0548(9) Uani 1 1 d . . .
H13 H 0.1341 0.7841 0.0363 0.066 Uiso 1 1 calc R . .
C14 C 0.3246(5) 0.6717(4) 0.10800(15) 0.0496(8) Uani 1 1 d . . .
H14 H 0.3134 0.7708 0.1275 0.060 Uiso 1 1 calc R . .
C15 C 0.4485(4) 0.5149(4) 0.13275(13) 0.0384(7) Uani 1 1 d . . .
C16 C 0.5708(5) 0.4961(4) 0.18867(13) 0.0413(7) Uani 1 1 d . . .
H16 H 0.5723 0.5915 0.2084 0.050 Uiso 1 1 calc R . .
C17 C 0.8054(5) 0.3274(3) 0.26390(13) 0.0360(7) Uani 1 1 d . . .
C18 C 0.7747(5) 0.2287(4) 0.31454(13) 0.0389(7) Uani 1 1 d . . .
H18 H 0.6700 0.1786 0.3143 0.047 Uiso 1 1 calc R . .
C19 C 0.9021(5) 0.2054(4) 0.36573(14) 0.0395(7) Uani 1 1 d . . .
H19 H 0.8784 0.1429 0.4007 0.047 Uiso 1 1 calc R . .
C20 C 1.0646(5) 0.2742(3) 0.36559(13) 0.0365(7) Uani 1 1 d . . .
C21 C 1.0909(5) 0.3741(4) 0.31441(14) 0.0450(7) Uani 1 1 d . . .
H21 H 1.1973 0.4226 0.3141 0.054 Uiso 1 1 calc R . .
C22 C 0.9611(5) 0.4025(4) 0.26378(14) 0.0438(7) Uani 1 1 d . . .
H22 H 0.9781 0.4714 0.2300 0.053 Uiso 1 1 calc R . .
N31 N 1.5501(4) 0.2100(3) 0.53243(11) 0.0422(6) Uani 1 1 d . . .
H31A H 1.4960 0.2390 0.4942 0.051 Uiso 1 1 calc R . .
H31B H 1.6230 0.0972 0.5340 0.051 Uiso 1 1 calc R . .
C32 C 1.7006(6) 0.3026(5) 0.54247(15) 0.0488(8) Uani 1 1 d . . .
H32A H 1.6267 0.4242 0.5364 0.059 Uiso 1 1 calc R . .
H32B H 1.8191 0.2686 0.5123 0.059 Uiso 1 1 calc R . .
C33 C 1.7857(5) 0.2634(4) 0.60761(15) 0.0479(8) Uani 1 1 d . . .
H33A H 1.8737 0.1440 0.6119 0.057 Uiso 1 1 calc R . .
H33B H 1.8753 0.3305 0.6143 0.057 Uiso 1 1 calc R . .
C34 C 1.6070(6) 0.3020(5) 0.65621(15) 0.0559(9) Uani 1 1 d . . .
H34A H 1.5284 0.4235 0.6553 0.067 Uiso 1 1 calc R . .
H34B H 1.6665 0.2680 0.6971 0.067 Uiso 1 1 calc R . .
C35 C 1.4561(6) 0.2073(6) 0.64420(16) 0.0641(10) Uani 1 1 d . . .
H35A H 1.5313 0.0857 0.6495 0.077 Uiso 1 1 calc R . .
H35B H 1.3371 0.2388 0.6742 0.077 Uiso 1 1 calc R . .
C36 C 1.3716(6) 0.2484(5) 0.57927(16) 0.0600(9) Uani 1 1 d . . .
H36A H 1.2817 0.1820 0.5720 0.072 Uiso 1 1 calc R . .
H36B H 1.2845 0.3680 0.5752 0.072 Uiso 1 1 calc R . .

loop_
_atom_site_aniso_label
_atom_site_aniso_U_11
_atom_site_aniso_U_22
_atom_site_aniso_U_33
_atom_site_aniso_U_23
_atom_site_aniso_U_13
_atom_site_aniso_U_12
Mo1 0.03512(18) 0.03498(18) 0.03257(18) -0.00539(11) -0.00492(11) -0.01488(12)
N1 0.0317(12) 0.0451(14) 0.0323(12) -0.0041(11) -0.0041(10) -0.0166(11)
N2 0.0395(13) 0.0373(14) 0.0316(12) -0.0044(10) -0.0095(10) -0.0132(11)
C1 0.0438(17) 0.0440(17) 0.0400(16) -0.0023(14) -0.0059(14) -0.0161(15)
O1 0.0657(16) 0.091(2) 0.0724(18) 0.0069(15) 0.0052(14) -0.0475(16)
C2 0.0438(18) 0.057(2) 0.0480(18) -0.0124(16) 0.0021(14) -0.0251(16)
O2 0.087(2) 0.091(2) 0.0821(19) -0.0543(18) 0.0073(16) -0.0457(17)
C3 0.0439(17) 0.0431(18) 0.0453(17) -0.0041(15) 0.0000(14) -0.0198(15)
O3 0.0669(16) 0.0529(15) 0.0791(18) 0.0222(14) -0.0147(14) -0.0131(13)
C4 0.0417(18) 0.0432(17) 0.0433(17) 0.0050(14) -0.0083(14) -0.0202(14)
O4 0.0505(15) 0.088(2) 0.0752(18) 0.0089(15) 0.0109(14) -0.0271(14)
C5 0.0432(17) 0.0384(16) 0.0379(16) -0.0100(14) -0.0081(13) -0.0106(14)
O5 0.0583(14) 0.0450(12) 0.0434(12) 0.0051(10) -0.0166(10) -0.0181(11)
O6 0.0674(15) 0.0739(16) 0.0522(14) 0.0116(12) -0.0276(12) -0.0403(14)
C11 0.0387(16) 0.059(2) 0.0377(16) -0.0014(14) -0.0060(13) -0.0252(15)
C12 0.0392(17) 0.077(3) 0.0413(17) 0.0080(17) -0.0139(14) -0.0243(17)
C13 0.0433(18) 0.058(2) 0.053(2) 0.0088(17) -0.0112(16) -0.0055(16)
C14 0.0465(18) 0.0430(18) 0.0519(19) -0.0029(15) -0.0073(15) -0.0049(15)
C15 0.0356(15) 0.0415(17) 0.0363(15) -0.0029(13) -0.0027(12) -0.0104(13)
C16 0.0496(17) 0.0355(17) 0.0379(16) -0.0083(13) -0.0076(14) -0.0116(14)
C17 0.0396(16) 0.0317(15) 0.0355(15) -0.0089(12) -0.0078(12) -0.0087(12)
C18 0.0409(16) 0.0431(17) 0.0373(16) -0.0042(13) -0.0061(13) -0.0193(13)
C19 0.0464(17) 0.0379(16) 0.0341(15) -0.0025(12) -0.0038(13) -0.0138(14)
C20 0.0428(16) 0.0303(15) 0.0359(15) -0.0089(12) -0.0095(12) -0.0098(12)
C21 0.0552(19) 0.0421(17) 0.0460(18) -0.0025(14) -0.0154(15) -0.0256(15)
C22 0.0573(19) 0.0417(17) 0.0391(16) 0.0028(13) -0.0119(14) -0.0248(15)
N31 0.0468(14) 0.0459(14) 0.0340(13) -0.0008(11) -0.0118(11) -0.0149(12)
C32 0.0554(19) 0.0524(19) 0.0436(18) -0.0021(15) -0.0055(15) -0.0244(16)
C33 0.0463(18) 0.0473(18) 0.0495(19) -0.0093(15) -0.0136(15) -0.0127(15)
C34 0.067(2) 0.058(2) 0.0390(18) -0.0099(16) -0.0112(16) -0.0148(18)
C35 0.070(2) 0.085(3) 0.0406(19) -0.0097(18) 0.0108(17) -0.032(2)
C36 0.0447(19) 0.081(3) 0.055(2) -0.0107(19) -0.0025(16) -0.0220(18)

loop_
_atom_type_symbol
_atom_type_description
_atom_type_scat_dispersion_real
_atom_type_scat_dispersion_imag
_atom_type_scat_source
C C 0.0033 0.0016 'International Tables Vol C Tables 4.2.6.8 and 6.1.1.4'
H H 0.0000 0.0000 'International Tables Vol C Tables 4.2.6.8 and 6.1.1.4'
N N 0.0061 0.0033 'International Tables Vol C Tables 4.2.6.8 and 6.1.1.4'
O O 0.0106 0.0060 'International Tables Vol C Tables 4.2.6.8 and 6.1.1.4'
Mo Mo -1.6832 0.6857 'International Tables Vol C Tables 4.2.6.8 and 6.1.1.4'

loop_
_geom_angle_atom_site_label_1
_geom_angle_atom_site_label_2
_geom_angle_atom_site_label_3
_geom_angle
_geom_angle_site_symmetry_1
_geom_angle_site_symmetry_3
_geom_angle_publ_flag
C2 Mo1 C3 87.77(14) . . ?
C2 Mo1 C4 85.97(13) . . ?
C3 Mo1 C4 87.46(12) . . ?
C2 Mo1 C1 85.10(13) . . ?
C3 Mo1 C1 85.29(12) . . ?
C4 Mo1 C1 168.70(12) . . ?
C2 Mo1 N2 170.89(11) . . ?
C3 Mo1 N2 100.85(11) . . ?
C4 Mo1 N2 91.43(11) . . ?
C1 Mo1 N2 98.43(11) . . ?
C2 Mo1 N1 99.48(12) . . ?
C3 Mo1 N1 172.70(10) . . ?
C4 Mo1 N1 93.86(10) . . ?
C1 Mo1 N1 94.43(10) . . ?
N2 Mo1 N1 71.95(8) . . ?
C11 N1 C15 116.9(3) . . ?
C11 N1 Mo1 126.3(2) . . ?
C15 N1 Mo1 116.82(18) . . ?
C16 N2 C17 118.8(2) . . ?
C16 N2 Mo1 117.38(18) . . ?
C17 N2 Mo1 123.40(17) . . ?
O1 C1 Mo1 169.7(3) . . ?
O2 C2 Mo1 178.3(3) . . ?
O3 C3 Mo1 177.9(3) . . ?
O4 C4 Mo1 173.3(3) . . ?
O6 C5 O5 125.0(3) . . ?
O6 C5 C20 117.5(3) . . ?
O5 C5 C20 117.5(3) . . ?
N1 C11 C12 122.7(3) . . ?
C11 C12 C13 120.1(3) . . ?
C12 C13 C14 118.3(3) . . ?
C13 C14 C15 119.2(3) . . ?
N1 C15 C14 122.7(3) . . ?
N1 C15 C16 114.8(2) . . ?
C14 C15 C16 122.4(3) . . ?
N2 C16 C15 118.9(3) . . ?
C18 C17 C22 120.8(3) . . ?
C18 C17 N2 118.4(3) . . ?
C22 C17 N2 120.7(3) . . ?
C17 C18 C19 119.1(3) . . ?
C18 C19 C20 120.9(3) . . ?
C21 C20 C19 118.8(3) . . ?
C21 C20 C5 121.7(3) . . ?
C19 C20 C5 119.4(3) . . ?
C22 C21 C20 120.9(3) . . ?
C21 C22 C17 119.4(3) . . ?
C36 N31 C32 112.5(3) . . ?
N31 C32 C33 110.4(3) . . ?
C34 C33 C32 111.7(3) . . ?
C33 C34 C35 110.3(3) . . ?
C36 C35 C34 111.0(3) . . ?
N31 C36 C35 110.7(3) . . ?

loop_
_geom_bond_atom_site_label_1
_geom_bond_atom_site_label_2
_geom_bond_distance
_geom_bond_site_symmetry_2
_geom_bond_publ_flag
Mo1 C2 1.960(3) . ?
Mo1 C3 1.968(3) . ?
Mo1 C4 2.025(3) . ?
Mo1 C1 2.054(3) . ?
Mo1 N2 2.251(2) . ?
Mo1 N1 2.256(2) . ?
N1 C11 1.347(4) . ?
N1 C15 1.353(4) . ?
N2 C16 1.284(4) . ?
N2 C17 1.442(3) . ?
C1 O1 1.133(4) . ?
C2 O2 1.153(4) . ?
C3 O3 1.154(4) . ?
C4 O4 1.143(4) . ?
C5 O6 1.252(4) . ?
C5 O5 1.253(4) . ?
C5 C20 1.520(4) . ?
C11 C12 1.367(5) . ?
C12 C13 1.370(5) . ?
C13 C14 1.376(5) . ?
C14 C15 1.379(4) . ?
C15 C16 1.456(4) . ?
C17 C18 1.380(4) . ?
C17 C22 1.385(4) . ?
C18 C19 1.386(4) . ?
C19 C20 1.390(4) . ?
C20 C21 1.386(4) . ?
C21 C22 1.382(4) . ?
N31 C36 1.480(4) . ?
N31 C32 1.492(4) . ?
C32 C33 1.513(4) . ?
C33 C34 1.506(5) . ?
C34 C35 1.517(5) . ?
C35 C36 1.508(5) . ?
